data_1556892
loop_
_publ_author_name
'Yadava, Khushboo'
'Gallo, Gianpiero'
'Bette, Sebastian'
'Mulijanto, Caroline Evania'
'Karothu, Durga Prasad'
'Park, In-Hyeok'
'Medishetty, Raghavender'
'Naumov, Pan\<ce'
'Dinnebier, Robert E.'
'Vittal, Jagadese J.'

_publ_section_title
;
 Extraordinary anisotropic thermal expansion in photosalient crystals
;
_journal_issue 1
_journal_name_full IUCrJ
_journal_page_first 83
_journal_page_last 89
_journal_paper_doi 10.1107/S2052252519014581
_journal_volume 7
_journal_year 2020
_chemical_formula_sum 'C54 H40 Cu2 F2 N2 O8'
_chemical_formula_weight 1009.96
_space_group_crystal_system triclinic
_space_group_IT_number 2
_space_group_name_Hall '-P 1'
_space_group_name_H-M_alt 'P -1'
_atom_sites_solution_hydrogens geom
_audit_creation_method SHELXL-2014
_cell_angle_alpha 71.3540(10)
_cell_angle_beta 66.2290(10)
_cell_angle_gamma 65.3560(10)
_cell_formula_units_Z 1
_cell_length_a 10.3725(5)
_cell_length_b 11.0398(5)
_cell_length_c 12.0294(5)
_cell_measurement_reflns_used 9903
_cell_measurement_temperature 100(2)
_cell_measurement_theta_max 32.13
_cell_measurement_theta_min 2.40
_cell_volume 1126.60(9)
_computing_cell_refinement 'Bruker SAINT'
_computing_data_collection 'Bruker APEX2'
_computing_data_reduction 'Bruker SAINT'
_computing_molecular_graphics 'Bruker SHELXTL'
_computing_publication_material 'Bruker SHELXTL'
_computing_structure_refinement 'SHELXL-2014 (Sheldrick, 2014)'
_computing_structure_solution 'SHELXS-97 (Sheldrick 2008)'
_diffrn_ambient_temperature 100(2)
_diffrn_measured_fraction_theta_full 0.996
_diffrn_measured_fraction_theta_max 0.996
_diffrn_measurement_device_type 'Bruker APEX-II CCD'
_diffrn_measurement_method '\f and \w scans'
_diffrn_radiation_type MoK\a
_diffrn_radiation_wavelength 0.71073
_diffrn_reflns_av_R_equivalents 0.0295
_diffrn_reflns_av_unetI/netI 0.0227
_diffrn_reflns_Laue_measured_fraction_full 0.996
_diffrn_reflns_Laue_measured_fraction_max 0.996
_diffrn_reflns_limit_h_max 12
_diffrn_reflns_limit_h_min -12
_diffrn_reflns_limit_k_max 13
_diffrn_reflns_limit_k_min -13
_diffrn_reflns_limit_l_max 14
_diffrn_reflns_limit_l_min -14
_diffrn_reflns_number 22753
_diffrn_reflns_point_group_measured_fraction_full 0.996
_diffrn_reflns_point_group_measured_fraction_max 0.996
_diffrn_reflns_theta_full 25.242
_diffrn_reflns_theta_max 25.996
_diffrn_reflns_theta_min 2.275
_exptl_absorpt_coefficient_mu 1.013
_exptl_absorpt_correction_T_max 0.878
_exptl_absorpt_correction_T_min 0.687
_exptl_absorpt_correction_type multi-scan
_exptl_absorpt_process_details 'Sadabs (Sheldrick, 2010)'
_exptl_crystal_colour green
_exptl_crystal_density_diffrn 1.489
_exptl_crystal_density_meas ?
_exptl_crystal_density_method 'not measured'
_exptl_crystal_description 'prism frag'
_exptl_crystal_F_000 518
_exptl_crystal_size_max 0.401
_exptl_crystal_size_mid 0.303
_exptl_crystal_size_min 0.132
_refine_diff_density_max 0.408
_refine_diff_density_min -0.258
_refine_diff_density_rms 0.062
_refine_ls_extinction_method none
_refine_ls_goodness_of_fit_ref 1.069
_refine_ls_hydrogen_treatment constr
_refine_ls_matrix_type full
_refine_ls_number_parameters 307
_refine_ls_number_reflns 4416
_refine_ls_number_restraints 0
_refine_ls_restrained_S_all 1.069
_refine_ls_R_factor_all 0.0333
_refine_ls_R_factor_gt 0.0283
_refine_ls_shift/su_max 0.000
_refine_ls_shift/su_mean 0.000
_refine_ls_structure_factor_coef Fsqd
_refine_ls_weighting_details 'w=1/[\s^2^(Fo^2^)+(0.0270P)^2^+1.0045P] where P=(Fo^2^+2Fc^2^)/3'
_refine_ls_weighting_scheme calc
_refine_ls_wR_factor_gt 0.0675
_refine_ls_wR_factor_ref 0.0701
_reflns_Friedel_coverage 0.000
_reflns_number_gt 4010
_reflns_number_total 4416
_reflns_threshold_expression 'I > 2\s(I)'
_cod_data_source_file lq5028.cif
_cod_data_source_block 5a
_cod_depositor_comments
;
The following automatic conversions were performed:

data item '_exptl_crystal_density_meas' value 'not measured' was
changed to '?' -- the value is perceived as not measured.

Automatic conversion script
Id: cif_fix_values 7556 2019-12-06 15:28:31Z antanas 
;
_cod_original_cell_volume 1126.61(9)
_cod_database_code 1556892
_shelx_space_group_comment
; 
The symmetry employed for this shelxl refinement is uniquely defined 
by the following loop, which should always be used as a source of 
symmetry information in preference to the above space-group names. 
They are only intended as comments. 
;
_shelx_estimated_absorpt_t_min 0.687
_shelx_estimated_absorpt_t_max 0.878
_shelxl_version_number 2014-3

loop_
_space_group_symop_operation_xyz
'x, y, z'
'-x, -y, -z'

loop_
_atom_site_label
_atom_site_type_symbol
_atom_site_fract_x
_atom_site_fract_y
_atom_site_fract_z
_atom_site_U_iso_or_equiv
_atom_site_adp_type
_atom_site_occupancy
_atom_site_site_symmetry_order
_atom_site_calc_flag
_atom_site_refinement_flags_posn
_atom_site_refinement_flags_adp
ZN1 Cu 0.08988(2) 0.05300(2) 0.40088(2) 0.01478(8) Uani 1 1 d . .
F1 F 0.18010(13) 0.56593(13) -0.08486(11) 0.0289(3) Uani 1 1 d . .
O1 O 0.18687(15) 0.03153(14) 0.52085(12) 0.0233(3) Uani 1 1 d . .
O2 O 0.02998(15) -0.05251(14) 0.69044(12) 0.0220(3) Uani 1 1 d . .
O3 O 0.06425(15) -0.21979(13) 0.54004(12) 0.0231(3) Uani 1 1 d . .
O4 O 0.22112(15) -0.13244(13) 0.37401(12) 0.0235(3) Uani 1 1 d . .
N1 N 0.21722(16) 0.17022(15) 0.25257(14) 0.0157(3) Uani 1 1 d . .
C1 C 0.2570(2) 0.17327(19) 0.13173(17) 0.0178(4) Uani 1 1 d . .
H1 H 0.2264 0.1197 0.1058 0.021 Uiso 1 1 calc R U
C2 C 0.3409(2) 0.25100(19) 0.04187(17) 0.0175(4) Uani 1 1 d . .
H2 H 0.3661 0.2503 -0.0432 0.021 Uiso 1 1 calc R U
C3 C 0.38766(19) 0.32971(18) 0.07753(16) 0.0156(4) Uani 1 1 d . .
C4 C 0.3429(2) 0.32870(19) 0.20327(17) 0.0177(4) Uani 1 1 d . .
H4 H 0.3699 0.3828 0.2319 0.021 Uiso 1 1 calc R U
C5 C 0.2590(2) 0.24876(18) 0.28676(17) 0.0175(4) Uani 1 1 d . .
H5 H 0.2297 0.2496 0.3723 0.021 Uiso 1 1 calc R U
C6 C 0.47785(19) 0.41686(18) -0.01563(16) 0.0153(4) Uani 1 1 d . .
H6 H 0.5186 0.3928 -0.0995 0.018 Uiso 1 1 calc R U
C7 C 0.3989(2) 0.57580(18) -0.02147(16) 0.0159(4) Uani 1 1 d . .
H7 H 0.4074 0.6223 -0.1091 0.019 Uiso 1 1 calc R U
C8 C 0.2379(2) 0.62179(18) 0.05842(16) 0.0162(4) Uani 1 1 d . .
C9 C 0.1857(2) 0.66779(19) 0.16866(18) 0.0205(4) Uani 1 1 d . .
H9 H 0.2539 0.6779 0.1963 0.025 Uiso 1 1 calc R U
C10 C 0.0358(2) 0.6993(2) 0.23929(19) 0.0241(4) Uani 1 1 d . .
H10 H 0.0025 0.7303 0.3145 0.029 Uiso 1 1 calc R U
C11 C -0.0647(2) 0.6855(2) 0.19994(19) 0.0255(4) Uani 1 1 d . .
H11 H -0.1670 0.7065 0.2484 0.031 Uiso 1 1 calc R U
C12 C -0.0164(2) 0.6411(2) 0.08982(19) 0.0239(4) Uani 1 1 d . .
H12 H -0.0844 0.6317 0.0614 0.029 Uiso 1 1 calc R U
C13 C 0.1324(2) 0.61124(19) 0.02310(17) 0.0195(4) Uani 1 1 d . .
C14 C 0.1409(2) -0.01207(18) 0.63548(17) 0.0164(4) Uani 1 1 d . .
C15 C 0.2255(2) -0.01303(18) 0.71210(17) 0.0166(4) Uani 1 1 d . .
C16 C 0.1773(2) -0.05066(19) 0.84019(18) 0.0211(4) Uani 1 1 d . .
H16 H 0.0941 -0.0818 0.8797 0.025 Uiso 1 1 calc R U
C17 C 0.2513(2) -0.0425(2) 0.90986(19) 0.0249(4) Uani 1 1 d . .
H17 H 0.2181 -0.0673 0.9973 0.030 Uiso 1 1 calc R U
C18 C 0.3739(2) 0.0021(2) 0.8520(2) 0.0255(4) Uani 1 1 d . .
H18 H 0.4233 0.0086 0.9002 0.031 Uiso 1 1 calc R U
C19 C 0.4245(2) 0.03696(19) 0.72424(19) 0.0226(4) Uani 1 1 d . .
H19 H 0.5096 0.0656 0.6848 0.027 Uiso 1 1 calc R U
C20 C 0.3499(2) 0.02971(18) 0.65434(18) 0.0186(4) Uani 1 1 d . .
H20 H 0.3838 0.0540 0.5669 0.022 Uiso 1 1 calc R U
C21 C 0.1828(2) -0.23008(19) 0.45004(16) 0.0170(4) Uani 1 1 d . .
C22 C 0.2869(2) -0.37116(19) 0.43376(17) 0.0191(4) Uani 1 1 d . .
C23 C 0.4344(2) -0.3933(2) 0.35702(17) 0.0229(4) Uani 1 1 d . .
H23 H 0.4684 -0.3185 0.3120 0.027 Uiso 1 1 calc R U
C24 C 0.5314(2) -0.5246(2) 0.34648(19) 0.0297(5) Uani 1 1 d . .
H24 H 0.6323 -0.5396 0.2952 0.036 Uiso 1 1 calc R U
C25 C 0.4813(3) -0.6338(2) 0.4107(2) 0.0328(5) Uani 1 1 d . .
H25 H 0.5479 -0.7236 0.4034 0.039 Uiso 1 1 calc R U
C26 C 0.3343(3) -0.6123(2) 0.4857(2) 0.0307(5) Uani 1 1 d . .
H26 H 0.2998 -0.6872 0.5286 0.037 Uiso 1 1 calc R U
C27 C 0.2374(2) -0.4816(2) 0.49824(18) 0.0238(4) Uani 1 1 d . .
H27 H 0.1372 -0.4672 0.5508 0.029 Uiso 1 1 calc R U

loop_
_atom_site_aniso_label
_atom_site_aniso_U_11
_atom_site_aniso_U_22
_atom_site_aniso_U_33
_atom_site_aniso_U_23
_atom_site_aniso_U_13
_atom_site_aniso_U_12
ZN1 0.01564(12) 0.01484(12) 0.01394(12) -0.00005(8) -0.00212(8) -0.00945(9)
F1 0.0240(6) 0.0444(8) 0.0257(6) -0.0123(5) -0.0057(5) -0.0157(6)
O1 0.0242(7) 0.0329(8) 0.0167(7) 0.0022(6) -0.0065(6) -0.0181(6)
O2 0.0250(7) 0.0275(8) 0.0183(7) 0.0017(6) -0.0063(6) -0.0179(6)
O3 0.0207(7) 0.0177(7) 0.0253(7) -0.0051(6) 0.0018(6) -0.0088(6)
O4 0.0226(7) 0.0184(7) 0.0217(7) -0.0025(6) 0.0015(6) -0.0084(6)
N1 0.0152(7) 0.0154(8) 0.0178(8) 0.0004(6) -0.0052(6) -0.0087(6)
C1 0.0166(9) 0.0173(9) 0.0210(9) -0.0026(7) -0.0048(7) -0.0088(7)
C2 0.0180(9) 0.0205(10) 0.0142(9) -0.0016(7) -0.0041(7) -0.0088(8)
C3 0.0123(8) 0.0152(9) 0.0166(9) 0.0010(7) -0.0042(7) -0.0053(7)
C4 0.0175(9) 0.0163(9) 0.0223(9) -0.0023(7) -0.0067(7) -0.0088(8)
C5 0.0191(9) 0.0174(9) 0.0154(9) -0.0008(7) -0.0045(7) -0.0081(8)
C6 0.0155(9) 0.0190(9) 0.0127(8) -0.0011(7) -0.0026(7) -0.0100(7)
C7 0.0174(9) 0.0180(9) 0.0137(9) 0.0015(7) -0.0048(7) -0.0103(7)
C8 0.0158(9) 0.0112(9) 0.0189(9) 0.0035(7) -0.0051(7) -0.0070(7)
C9 0.0191(9) 0.0188(10) 0.0246(10) -0.0012(8) -0.0085(8) -0.0077(8)
C10 0.0237(10) 0.0217(10) 0.0232(10) -0.0069(8) -0.0053(8) -0.0040(8)
C11 0.0128(9) 0.0223(10) 0.0326(11) -0.0052(9) -0.0022(8) -0.0022(8)
C12 0.0173(9) 0.0240(10) 0.0324(11) -0.0033(9) -0.0100(8) -0.0080(8)
C13 0.0215(10) 0.0168(9) 0.0193(9) -0.0009(7) -0.0058(8) -0.0079(8)
C14 0.0176(9) 0.0103(8) 0.0201(9) -0.0024(7) -0.0057(7) -0.0039(7)
C15 0.0179(9) 0.0094(8) 0.0227(9) -0.0025(7) -0.0084(7) -0.0030(7)
C16 0.0252(10) 0.0156(9) 0.0227(10) 0.0013(8) -0.0090(8) -0.0092(8)
C17 0.0343(11) 0.0181(10) 0.0238(10) 0.0003(8) -0.0155(9) -0.0071(9)
C18 0.0284(11) 0.0172(10) 0.0372(12) -0.0067(9) -0.0214(9) -0.0015(8)
C19 0.0150(9) 0.0160(9) 0.0360(11) -0.0073(8) -0.0090(8) -0.0014(7)
C20 0.0166(9) 0.0132(9) 0.0229(10) -0.0046(7) -0.0049(7) -0.0023(7)
C21 0.0190(9) 0.0197(10) 0.0162(9) -0.0033(7) -0.0069(7) -0.0086(8)
C22 0.0233(10) 0.0205(10) 0.0151(9) -0.0046(7) -0.0085(8) -0.0053(8)
C23 0.0255(10) 0.0288(11) 0.0145(9) -0.0045(8) -0.0084(8) -0.0068(9)
C24 0.0255(11) 0.0404(13) 0.0184(10) -0.0143(9) -0.0091(8) 0.0022(9)
C25 0.0431(13) 0.0246(11) 0.0270(11) -0.0128(9) -0.0198(10) 0.0068(10)
C26 0.0470(14) 0.0196(11) 0.0267(11) -0.0038(9) -0.0173(10) -0.0071(10)
C27 0.0285(11) 0.0211(10) 0.0223(10) -0.0049(8) -0.0096(8) -0.0065(8)

loop_
_atom_type_symbol
_atom_type_description
_atom_type_scat_dispersion_real
_atom_type_scat_dispersion_imag
_atom_type_scat_source
C C 0.0033 0.0016 'International Tables Vol C Tables 4.2.6.8 and 6.1.1.4'
H H 0.0000 0.0000 'International Tables Vol C Tables 4.2.6.8 and 6.1.1.4'
N N 0.0061 0.0033 'International Tables Vol C Tables 4.2.6.8 and 6.1.1.4'
O O 0.0106 0.0060 'International Tables Vol C Tables 4.2.6.8 and 6.1.1.4'
F F 0.0171 0.0103 'International Tables Vol C Tables 4.2.6.8 and 6.1.1.4'
Cu Cu 0.3201 1.2651 'International Tables Vol C Tables 4.2.6.8 and 6.1.1.4'

loop_
_geom_angle_atom_site_label_1
_geom_angle_atom_site_label_2
_geom_angle_atom_site_label_3
_geom_angle
_geom_angle_site_symmetry_1
_geom_angle_site_symmetry_3
O2 ZN1 O4 89.84(6) 2_556 .
O2 ZN1 O1 168.26(5) 2_556 .
O4 ZN1 O1 88.01(6) . .
O2 ZN1 O3 90.74(6) 2_556 2_556
O4 ZN1 O3 168.22(5) . 2_556
O1 ZN1 O3 89.04(6) . 2_556
O2 ZN1 N1 96.84(5) 2_556 .
O4 ZN1 N1 100.62(6) . .
O1 ZN1 N1 94.89(5) . .
O3 ZN1 N1 90.99(6) 2_556 .
O2 ZN1 ZN1 86.10(4) 2_556 2_556
O4 ZN1 ZN1 88.62(4) . 2_556
O1 ZN1 ZN1 82.32(4) . 2_556
O3 ZN1 ZN1 79.69(4) 2_556 2_556
N1 ZN1 ZN1 170.28(4) . 2_556
C14 O1 ZN1 124.82(12) . .
C14 O2 ZN1 120.99(12) . 2_556
C21 O3 ZN1 128.09(12) . 2_556
C21 O4 ZN1 117.90(12) . .
C1 N1 C5 117.25(15) . .
C1 N1 ZN1 126.99(12) . .
C5 N1 ZN1 115.75(12) . .
N1 C1 C2 123.29(17) . .
C3 C2 C1 119.43(17) . .
C2 C3 C4 117.04(16) . .
C2 C3 C6 121.85(16) . .
C4 C3 C6 121.07(16) . .
C5 C4 C3 119.91(17) . .
N1 C5 C4 123.03(17) . .
C3 C6 C7 115.77(15) . 2_665
C3 C6 C7 116.00(14) . .
C7 C6 C7 89.15(13) 2_665 .
C8 C7 C6 119.60(15) . 2_665
C8 C7 C6 116.05(14) . .
C6 C7 C6 90.85(13) 2_665 .
C13 C8 C9 116.17(17) . .
C13 C8 C7 117.63(16) . .
C9 C8 C7 126.11(16) . .
C8 C9 C10 121.38(18) . .
C11 C10 C9 119.93(19) . .
C10 C11 C12 120.11(18) . .
C13 C12 C11 118.00(18) . .
F1 C13 C12 117.93(17) . .
F1 C13 C8 117.65(16) . .
C12 C13 C8 124.41(18) . .
O2 C14 O1 125.70(17) . .
O2 C14 C15 117.74(16) . .
O1 C14 C15 116.56(16) . .
C16 C15 C20 119.83(17) . .
C16 C15 C14 120.72(16) . .
C20 C15 C14 119.39(16) . .
C17 C16 C15 119.80(18) . .
C16 C17 C18 120.14(19) . .
C19 C18 C17 120.42(18) . .
C18 C19 C20 119.51(18) . .
C19 C20 C15 120.28(18) . .
O3 C21 O4 125.55(17) . .
O3 C21 C22 116.54(16) . .
O4 C21 C22 117.90(16) . .
C23 C22 C27 119.53(18) . .
C23 C22 C21 120.48(17) . .
C27 C22 C21 119.97(17) . .
C24 C23 C22 120.0(2) . .
C25 C24 C23 120.1(2) . .
C26 C25 C24 120.1(2) . .
C27 C26 C25 120.1(2) . .
C26 C27 C22 120.1(2) . .

loop_
_geom_bond_atom_site_label_1
_geom_bond_atom_site_label_2
_geom_bond_distance
_geom_bond_site_symmetry_2
ZN1 O2 1.9655(13) 2_556
ZN1 O4 1.9730(14) .
ZN1 O1 1.9758(13) .
ZN1 O3 1.9793(13) 2_556
ZN1 N1 2.1568(15) .
ZN1 ZN1 2.6426(4) 2_556
F1 C13 1.368(2) .
O1 C14 1.264(2) .
O2 C14 1.260(2) .
O2 ZN1 1.9655(13) 2_556
O3 C21 1.260(2) .
O3 ZN1 1.9792(13) 2_556
O4 C21 1.261(2) .
N1 C1 1.335(2) .
N1 C5 1.340(2) .
C1 C2 1.391(3) .
C2 C3 1.389(3) .
C3 C4 1.390(3) .
C3 C6 1.508(2) .
C4 C5 1.384(3) .
C6 C7 1.552(2) 2_665
C6 C7 1.589(3) .
C7 C8 1.510(2) .
C7 C6 1.552(2) 2_665
C8 C13 1.381(3) .
C8 C9 1.390(3) .
C9 C10 1.390(3) .
C10 C11 1.382(3) .
C11 C12 1.386(3) .
C12 C13 1.371(3) .
C14 C15 1.502(3) .
C15 C16 1.393(3) .
C15 C20 1.395(3) .
C16 C17 1.387(3) .
C17 C18 1.390(3) .
C18 C19 1.388(3) .
C19 C20 1.390(3) .
C21 C22 1.501(3) .
C22 C23 1.395(3) .
C22 C27 1.396(3) .
C23 C24 1.388(3) .
C24 C25 1.387(3) .
C25 C26 1.387(3) .
C26 C27 1.386(3) .
